data_4311239
loop_
_publ_author_name
'Hilde Grove'
'Timothy L. Kelly'
'Laurence K. Thompson'
'Liang Zhao'
'Zhiqiang Xu'
'Tareque S. M. Abedin'
'David O. Miller'
'Andr\'es E. Goeta'
'Claire Wilson'
'Judith A. K. Howard'

_publ_section_title
;
 Copper(II) Complexes of a Series of Alkoxy Diazine Ligands: Mononuclear,
 Dinuclear, and Tetranuclear Examples with Structural, Magnetic, and DFT
 Studies
;
_journal_name_full 'Inorganic Chemistry'
_journal_page_first 4278
_journal_page_last 4288
_journal_paper_doi 10.1021/ic040036i
_journal_volume 43
_journal_year 2004
_chemical_formula_sum 'C52 H48 Cu4 N20 O18'
_chemical_formula_weight 1495.26
_chemical_name_systematic
; 
 ? 
;
_space_group_IT_number 14
_symmetry_cell_setting monoclinic
_symmetry_space_group_name_Hall '-P 2yn'
_symmetry_space_group_name_H-M 'P 1 21/n 1'
_atom_sites_solution_hydrogens geom
_atom_sites_solution_primary direct
_atom_sites_solution_secondary difmap
_audit_creation_method SHELXL-97
_cell_angle_alpha 90.00
_cell_angle_beta 105.1990(10)
_cell_angle_gamma 90.00
_cell_formula_units_Z 2
_cell_length_a 14.4439(6)
_cell_length_b 12.8079(5)
_cell_length_c 16.4240(7)
_cell_measurement_reflns_used 8007
_cell_measurement_temperature 193(2)
_cell_measurement_theta_max 26.35
_cell_measurement_theta_min 2.16
_cell_volume 2932.1(2)
_computing_cell_refinement 'Bruker SAINT (Bruker, 1997)'
_computing_data_collection 'Bruker SMART (Bruker, 1997)'
_computing_data_reduction 'Bruker SAINT (Bruker, 1997)'
_computing_molecular_graphics 'teXsan for Windows (MSC, 1997)'
_computing_publication_material 'teXsan for Windows (MSC, 1997)'
_computing_structure_refinement 'SHELXL-97 (Sheldrick, 1997)'
_computing_structure_solution 'SHELXS-97 (Sheldrick, 1990)'
_diffrn_ambient_temperature 193(2)
_diffrn_detector_area_resol_mean 8.192
_diffrn_measured_fraction_theta_full 0.997
_diffrn_measured_fraction_theta_max 0.997
_diffrn_measurement_device_type 'Bruker PLATFORM diffractometer/SMART 1000 CCD area detector'
_diffrn_measurement_method '\w scans'
_diffrn_radiation_monochromator graphite
_diffrn_radiation_source 'fine-focus sealed tube'
_diffrn_radiation_type MoK\a
_diffrn_radiation_wavelength 0.71073
_diffrn_reflns_av_R_equivalents 0.0356
_diffrn_reflns_av_sigmaI/netI 0.0322
_diffrn_reflns_limit_h_max 18
_diffrn_reflns_limit_h_min -18
_diffrn_reflns_limit_k_max 16
_diffrn_reflns_limit_k_min -15
_diffrn_reflns_limit_l_max 20
_diffrn_reflns_limit_l_min -20
_diffrn_reflns_number 20796
_diffrn_reflns_theta_full 26.39
_diffrn_reflns_theta_max 26.39
_diffrn_reflns_theta_min 1.67
_diffrn_standards_decay_% 0
_diffrn_standards_interval_time 0
_diffrn_standards_number 0
_exptl_absorpt_coefficient_mu 1.523
_exptl_absorpt_correction_T_max 0.8879
_exptl_absorpt_correction_T_min 0.5474
_exptl_absorpt_correction_type multi-scan
_exptl_absorpt_process_details 'SADABS (Sheldrick, 1996)'
_exptl_crystal_colour green
_exptl_crystal_density_diffrn 1.694
_exptl_crystal_density_method 'not measured'
_exptl_crystal_description plate
_exptl_crystal_F_000 1520
_exptl_crystal_size_max 0.45
_exptl_crystal_size_mid 0.17
_exptl_crystal_size_min 0.08
_refine_diff_density_max 0.837
_refine_diff_density_min -0.483
_refine_diff_density_rms 0.068
_refine_ls_extinction_method none
_refine_ls_goodness_of_fit_ref 1.017
_refine_ls_hydrogen_treatment mixed
_refine_ls_matrix_type full
_refine_ls_number_parameters 496
_refine_ls_number_reflns 5986
_refine_ls_number_restraints 0
_refine_ls_restrained_S_all 1.017
_refine_ls_R_factor_all 0.0508
_refine_ls_R_factor_gt 0.0359
_refine_ls_shift/su_max 0.000
_refine_ls_shift/su_mean 0.000
_refine_ls_structure_factor_coef Fsqd
_refine_ls_weighting_details 'calc w=1/[\s^2^(Fo^2^)+(0.0470P)^2^+2.0371P] where P=(Fo^2^+2Fc^2^)/3'
_refine_ls_weighting_scheme calc
_refine_ls_wR_factor_gt 0.0856
_refine_ls_wR_factor_ref 0.0932
_reflns_number_gt 4768
_reflns_number_total 5986
_reflns_threshold_expression >2sigma(I)
_cod_data_source_file ic040036i_5.cif
_cod_data_source_block shelxl(4)
_cod_depositor_comments
;
The following automatic conversions were performed:
'_symmetry_cell_setting' value 'Monoclinic' changed to 'monoclinic'
according to '/home/saulius/struct/CIF-dictionaries/cif_core.dic'
dictionary named 'cif_core.dic' version 2.4.1 from 2010-06-29.

Automatic conversion script
Id: cif_fix_enum 1527 2010-12-29 10:47:43Z saulius 
;
_cod_original_sg_symbol_H-M 'P 21/n'
_cod_database_code 4311239

loop_
_symmetry_equiv_pos_as_xyz
'x, y, z'
'-x+1/2, y+1/2, -z+1/2'
'-x, -y, -z'
'x-1/2, -y-1/2, z-1/2'

loop_
_atom_site_label
_atom_site_type_symbol
_atom_site_fract_x
_atom_site_fract_y
_atom_site_fract_z
_atom_site_U_iso_or_equiv
_atom_site_adp_type
_atom_site_occupancy
_atom_site_symmetry_multiplicity
_atom_site_calc_flag
_atom_site_refinement_flags
_atom_site_disorder_assembly
_atom_site_disorder_group
Cu1 Cu 0.41084(2) 0.21250(3) -0.076110(19) 0.03267(11) Uani 1 1 d . . .
Cu2 Cu 0.40470(2) 0.07043(3) 0.146280(19) 0.03317(11) Uani 1 1 d . . .
O1 O 0.40448(14) 0.18587(15) 0.06269(11) 0.0367(5) Uani 1 1 d . . .
O2 O 0.55374(13) 0.20618(15) -0.03581(11) 0.0337(4) Uani 1 1 d . . .
O3 O 0.8391(2) 0.4075(2) 0.19163(14) 0.0624(7) Uani 1 1 d . . .
O4 O 0.85489(17) 0.38113(19) 0.06728(13) 0.0539(6) Uani 1 1 d . . .
O5 O 0.86403(19) 0.5382(2) 0.11641(15) 0.0576(6) Uani 1 1 d . . .
O6 O 0.5946(3) 0.3434(2) -0.20924(19) 0.0846(9) Uani 1 1 d . . .
O7 O 0.5469(2) 0.3870(3) -0.3385(2) 0.1066(13) Uani 1 1 d . . .
O8 O 0.6743(2) 0.4482(3) -0.26463(19) 0.0939(11) Uani 1 1 d . . .
O9 O 0.40434(19) 0.2762(2) -0.22047(15) 0.0489(6) Uani 1 1 d . . .
N1 N 0.27484(15) 0.1671(2) -0.12719(13) 0.0337(5) Uani 1 1 d . . .
N2 N 0.43271(15) 0.07158(18) -0.11082(12) 0.0293(5) Uani 1 1 d . . .
N3 N 0.52794(15) 0.04203(18) -0.09661(13) 0.0297(5) Uani 1 1 d . . .
N4 N 0.71624(16) 0.0111(2) -0.06446(14) 0.0359(5) Uani 1 1 d . . .
N5 N 0.40515(16) 0.0026(2) 0.25737(14) 0.0363(5) Uani 1 1 d . . .
N6 N 0.37698(16) 0.1901(2) 0.20656(14) 0.0366(6) Uani 1 1 d . . .
N7 N 0.36719(18) 0.2861(2) 0.16742(15) 0.0402(6) Uani 1 1 d . . .
N8 N 0.39131(15) 0.35622(19) -0.03689(14) 0.0344(5) Uani 1 1 d . . .
N9 N 0.85325(18) 0.4427(2) 0.12469(15) 0.0410(6) Uani 1 1 d . . .
N10 N 0.60609(18) 0.3922(2) -0.26975(17) 0.0460(6) Uani 1 1 d . . .
C1 C 0.4187(2) -0.0973(3) 0.2798(2) 0.0459(8) Uani 1 1 d . . .
C2 C 0.4125(3) -0.1337(3) 0.3572(2) 0.0538(9) Uani 1 1 d . . .
C3 C 0.3912(3) -0.0642(4) 0.4133(2) 0.0569(10) Uani 1 1 d . . .
C4 C 0.3759(2) 0.0391(3) 0.3913(2) 0.0505(9) Uani 1 1 d . . .
C5 C 0.38255(19) 0.0705(3) 0.31273(17) 0.0387(7) Uani 1 1 d . . .
C6 C 0.3659(2) 0.1780(3) 0.28174(18) 0.0406(7) Uani 1 1 d . . .
C7 C 0.3400(3) 0.2648(3) 0.3320(3) 0.0608(10) Uani 1 1 d . . .
C8 C 0.38346(18) 0.2736(2) 0.09284(17) 0.0335(6) Uani 1 1 d . . .
C9 C 0.37823(18) 0.3691(2) 0.04127(17) 0.0346(6) Uani 1 1 d . . .
C10 C 0.3629(2) 0.4666(2) 0.07153(19) 0.0398(7) Uani 1 1 d . . .
C11 C 0.3633(2) 0.5531(3) 0.0219(2) 0.0428(7) Uani 1 1 d . . .
C12 C 0.3771(2) 0.5400(3) -0.0574(2) 0.0433(7) Uani 1 1 d . . .
C13 C 0.3905(2) 0.4412(3) -0.08449(19) 0.0405(7) Uani 1 1 d . . .
C21 C 0.1949(2) 0.2245(3) -0.13747(19) 0.0415(7) Uani 1 1 d . . .
C22 C 0.1054(2) 0.1842(3) -0.1771(2) 0.0494(8) Uani 1 1 d . . .
C23 C 0.0978(2) 0.0835(3) -0.2056(2) 0.0464(8) Uani 1 1 d . . .
C24 C 0.1799(2) 0.0234(3) -0.19464(17) 0.0386(7) Uani 1 1 d . . .
C25 C 0.26790(18) 0.0672(2) -0.15628(15) 0.0317(6) Uani 1 1 d . . .
C26 C 0.36167(18) 0.0126(2) -0.14559(15) 0.0303(6) Uani 1 1 d . . .
C27 C 0.3683(2) -0.0955(3) -0.17540(19) 0.0373(7) Uani 1 1 d . . .
C28 C 0.58377(18) 0.1200(2) -0.05634(15) 0.0301(6) Uani 1 1 d . . .
C29 C 0.68868(18) 0.0994(2) -0.03300(15) 0.0305(6) Uani 1 1 d . . .
C30 C 0.75231(19) 0.1665(2) 0.01905(16) 0.0329(6) Uani 1 1 d . . .
C31 C 0.8485(2) 0.1398(3) 0.04245(17) 0.0364(6) Uani 1 1 d . . .
C32 C 0.8768(2) 0.0486(3) 0.01191(18) 0.0409(7) Uani 1 1 d . . .
C33 C 0.8093(2) -0.0127(3) -0.04270(18) 0.0413(7) Uani 1 1 d . . .
H1 H 0.432(2) -0.146(3) 0.241(2) 0.056 Uiso 1 1 d . . .
H2 H 0.424(3) -0.202(3) 0.367(2) 0.064 Uiso 1 1 d . . .
H3 H 0.391(3) -0.084(3) 0.463(3) 0.068 Uiso 1 1 d . . .
H4 H 0.360(3) 0.081(3) 0.424(2) 0.060 Uiso 1 1 d . . .
H5 H 0.388(3) 0.266(3) 0.380(3) 0.073 Uiso 1 1 d . . .
H6 H 0.326(3) 0.331(3) 0.298(3) 0.073 Uiso 1 1 d . . .
H7 H 0.277(3) 0.254(3) 0.334(3) 0.073 Uiso 1 1 d . . .
H8 H 0.354(2) 0.473(3) 0.126(2) 0.048 Uiso 1 1 d . . .
H9 H 0.358(2) 0.616(3) 0.042(2) 0.051 Uiso 1 1 d . . .
H10 H 0.380(2) 0.595(3) -0.091(2) 0.052 Uiso 1 1 d . . .
H11 H 0.398(2) 0.424(2) -0.138(2) 0.048 Uiso 1 1 d . . .
H12 H 0.206(2) 0.296(3) -0.117(2) 0.050 Uiso 1 1 d . . .
H13 H 0.056(3) 0.228(3) -0.182(2) 0.059 Uiso 1 1 d . . .
H14 H 0.038(3) 0.052(3) -0.231(2) 0.056 Uiso 1 1 d . . .
H15 H 0.176(2) -0.044(3) -0.215(2) 0.046 Uiso 1 1 d . . .
H16 H 0.416(2) -0.132(2) -0.138(2) 0.045 Uiso 1 1 d . . .
H17 H 0.309(2) -0.131(2) -0.186(2) 0.045 Uiso 1 1 d . . .
H18 H 0.383(2) -0.093(2) -0.225(2) 0.045 Uiso 1 1 d . . .
H19 H 0.735(2) 0.223(2) 0.036(2) 0.039 Uiso 1 1 d . . .
H20 H 0.891(2) 0.181(2) 0.076(2) 0.043 Uiso 1 1 d . . .
H21 H 0.939(2) 0.034(3) 0.030(2) 0.049 Uiso 1 1 d . . .
H22 H 0.827(2) -0.076(3) -0.068(2) 0.050 Uiso 1 1 d . . .
H23 H 0.452(3) 0.295(3) -0.228(2) 0.058 Uiso 1 1 d . . .
H24 H 0.384(3) 0.234(3) -0.251(3) 0.058 Uiso 1 1 d . . .

loop_
_atom_site_aniso_label
_atom_site_aniso_U_11
_atom_site_aniso_U_22
_atom_site_aniso_U_33
_atom_site_aniso_U_23
_atom_site_aniso_U_13
_atom_site_aniso_U_12
Cu1 0.02333(17) 0.0472(2) 0.02574(17) -0.01099(14) 0.00325(12) 0.00776(14)
Cu2 0.03207(19) 0.0472(2) 0.02137(16) -0.01045(14) 0.00891(13) 0.00599(15)
O1 0.0393(11) 0.0469(12) 0.0254(9) -0.0091(8) 0.0110(8) 0.0098(9)
O2 0.0247(9) 0.0452(11) 0.0295(9) -0.0106(8) 0.0039(7) 0.0065(8)
O3 0.0853(19) 0.0744(17) 0.0334(12) 0.0150(11) 0.0261(12) 0.0147(14)
O4 0.0646(15) 0.0657(16) 0.0346(12) -0.0004(11) 0.0188(11) 0.0017(12)
O5 0.0687(16) 0.0532(15) 0.0525(14) 0.0090(11) 0.0184(12) 0.0064(12)
O6 0.127(3) 0.075(2) 0.0650(18) -0.0163(15) 0.0487(18) -0.0264(18)
O7 0.068(2) 0.107(3) 0.108(3) 0.021(2) -0.0430(19) -0.0227(18)
O8 0.0608(18) 0.151(3) 0.0698(19) -0.009(2) 0.0171(15) -0.045(2)
O9 0.0538(15) 0.0550(16) 0.0423(13) -0.0084(10) 0.0205(11) -0.0034(12)
N1 0.0230(11) 0.0535(15) 0.0237(11) -0.0028(10) 0.0044(9) 0.0059(10)
N2 0.0233(11) 0.0460(13) 0.0182(10) -0.0049(9) 0.0048(8) 0.0058(9)
N3 0.0213(10) 0.0468(13) 0.0214(10) -0.0076(9) 0.0062(8) 0.0064(9)
N4 0.0282(12) 0.0537(15) 0.0267(11) -0.0083(10) 0.0085(9) 0.0083(11)
N5 0.0284(12) 0.0559(16) 0.0249(11) -0.0100(11) 0.0078(9) 0.0017(11)
N6 0.0326(12) 0.0517(15) 0.0282(12) -0.0149(11) 0.0128(10) -0.0002(11)
N7 0.0409(14) 0.0482(15) 0.0355(13) -0.0138(11) 0.0170(11) 0.0032(11)
N8 0.0238(11) 0.0488(14) 0.0279(11) -0.0087(10) 0.0019(9) 0.0066(10)
N9 0.0366(14) 0.0594(18) 0.0263(12) 0.0067(11) 0.0070(10) 0.0077(12)
N10 0.0316(14) 0.0593(17) 0.0476(16) -0.0137(13) 0.0111(12) -0.0012(12)
C1 0.0439(18) 0.062(2) 0.0340(16) -0.0051(14) 0.0134(13) 0.0036(15)
C2 0.053(2) 0.070(2) 0.0405(18) 0.0039(17) 0.0168(15) 0.0016(18)
C3 0.050(2) 0.093(3) 0.0301(16) 0.0030(18) 0.0160(15) -0.0054(19)
C4 0.0428(18) 0.081(3) 0.0307(16) -0.0116(16) 0.0155(14) -0.0013(17)
C5 0.0251(14) 0.065(2) 0.0269(13) -0.0130(13) 0.0084(11) -0.0022(13)
C6 0.0330(15) 0.060(2) 0.0316(14) -0.0179(13) 0.0144(12) -0.0017(14)
C7 0.072(3) 0.073(3) 0.047(2) -0.0252(19) 0.033(2) 0.003(2)
C8 0.0224(13) 0.0469(17) 0.0299(13) -0.0132(12) 0.0042(10) 0.0032(11)
C9 0.0229(13) 0.0494(17) 0.0303(14) -0.0120(12) 0.0051(10) 0.0054(12)
C10 0.0330(15) 0.0504(19) 0.0345(15) -0.0113(13) 0.0064(12) 0.0083(13)
C11 0.0343(16) 0.0462(19) 0.0430(17) -0.0131(14) 0.0012(13) 0.0104(13)
C12 0.0348(16) 0.0517(19) 0.0395(17) -0.0016(14) 0.0026(13) 0.0091(14)
C13 0.0327(15) 0.055(2) 0.0298(15) -0.0057(13) 0.0013(12) 0.0085(13)
C21 0.0296(15) 0.057(2) 0.0368(16) 0.0011(14) 0.0071(12) 0.0108(14)
C22 0.0261(15) 0.070(2) 0.0493(19) 0.0115(17) 0.0056(13) 0.0120(15)
C23 0.0278(16) 0.067(2) 0.0406(17) 0.0103(15) 0.0029(13) -0.0012(15)
C24 0.0299(15) 0.058(2) 0.0254(14) 0.0024(13) 0.0024(11) -0.0021(14)
C25 0.0270(13) 0.0514(17) 0.0163(11) -0.0007(11) 0.0047(10) 0.0034(12)
C26 0.0267(13) 0.0478(16) 0.0166(11) -0.0039(11) 0.0057(10) 0.0036(12)
C27 0.0325(16) 0.0506(19) 0.0278(14) -0.0072(13) 0.0065(12) 0.0007(13)
C28 0.0257(13) 0.0471(17) 0.0174(11) -0.0054(11) 0.0057(10) 0.0044(12)
C29 0.0256(13) 0.0452(16) 0.0215(12) -0.0024(11) 0.0078(10) 0.0055(11)
C30 0.0297(14) 0.0445(17) 0.0246(13) 0.0004(12) 0.0076(11) 0.0025(12)
C31 0.0268(14) 0.0556(19) 0.0252(13) 0.0006(12) 0.0040(11) -0.0019(13)
C32 0.0238(14) 0.066(2) 0.0327(15) 0.0007(14) 0.0072(12) 0.0097(14)
C33 0.0320(15) 0.061(2) 0.0314(15) -0.0088(14) 0.0094(12) 0.0123(14)

loop_
_atom_type_symbol
_atom_type_description
_atom_type_scat_dispersion_real
_atom_type_scat_dispersion_imag
_atom_type_scat_source
H H 0.0000 0.0000 'International Tables Vol C Tables 4.2.6.8 and 6.1.1.4'
N N 0.0061 0.0033 'International Tables Vol C Tables 4.2.6.8 and 6.1.1.4'
O O 0.0106 0.0060 'International Tables Vol C Tables 4.2.6.8 and 6.1.1.4'
C C 0.0033 0.0016 'International Tables Vol C Tables 4.2.6.8 and 6.1.1.4'
Cu Cu 0.3201 1.2651 'International Tables Vol C Tables 4.2.6.8 and 6.1.1.4'

loop_
_geom_angle_atom_site_label_1
_geom_angle_atom_site_label_2
_geom_angle_atom_site_label_3
_geom_angle
_geom_angle_site_symmetry_1
_geom_angle_site_symmetry_3
_geom_angle_publ_flag
N2 Cu1 N8 178.16(9) . . ?
N2 Cu1 O2 79.99(8) . . ?
N8 Cu1 O2 98.73(8) . . ?
N2 Cu1 N1 79.91(9) . . ?
N8 Cu1 N1 101.33(9) . . ?
O2 Cu1 N1 159.88(9) . . ?
N2 Cu1 O1 101.66(8) . . ?
N8 Cu1 O1 76.94(8) . . ?
O2 Cu1 O1 88.41(7) . . ?
N1 Cu1 O1 94.65(8) . . ?
N6 Cu2 O1 78.62(9) . . ?
N6 Cu2 N5 80.19(10) . . ?
O1 Cu2 N5 158.34(9) . . ?
N6 Cu2 N3 163.94(9) . 3_655 ?
O1 Cu2 N3 99.34(8) . 3_655 ?
N5 Cu2 N3 99.78(9) . 3_655 ?
N6 Cu2 N4 117.36(9) . 3_655 ?
O1 Cu2 N4 94.24(9) . 3_655 ?
N5 Cu2 N4 99.42(9) . 3_655 ?
N3 Cu2 N4 78.59(8) 3_655 3_655 ?
C8 O1 Cu2 109.52(17) . . ?
C8 O1 Cu1 108.69(17) . . ?
Cu2 O1 Cu1 141.23(9) . . ?
C28 O2 Cu1 110.13(16) . . ?
C21 N1 C25 119.3(2) . . ?
C21 N1 Cu1 127.5(2) . . ?
C25 N1 Cu1 113.15(17) . . ?
C26 N2 N3 123.9(2) . . ?
C26 N2 Cu1 120.36(18) . . ?
N3 N2 Cu1 115.76(16) . . ?
C28 N3 N2 108.7(2) . . ?
C28 N3 Cu2 115.92(16) . 3_655 ?
N2 N3 Cu2 133.36(16) . 3_655 ?
C33 N4 C29 117.9(2) . . ?
C33 N4 Cu2 130.3(2) . 3_655 ?
C29 N4 Cu2 111.75(17) . 3_655 ?
C1 N5 C5 118.3(3) . . ?
C1 N5 Cu2 128.92(19) . . ?
C5 N5 Cu2 112.6(2) . . ?
C6 N6 N7 121.9(2) . . ?
C6 N6 Cu2 119.3(2) . . ?
N7 N6 Cu2 118.75(16) . . ?
C8 N7 N6 107.7(2) . . ?
C13 N8 C9 118.2(3) . . ?
C13 N8 Cu1 122.85(19) . . ?
C9 N8 Cu1 119.0(2) . . ?
O4 N9 O5 121.1(3) . . ?
O4 N9 O3 118.7(3) . . ?
O5 N9 O3 120.2(3) . . ?
O8 N10 O6 122.1(3) . . ?
O8 N10 O7 117.1(3) . . ?
O6 N10 O7 120.7(3) . . ?
N5 C1 C2 122.6(3) . . ?
C3 C2 C1 118.7(4) . . ?
C2 C3 C4 119.8(3) . . ?
C3 C4 C5 118.8(3) . . ?
N5 C5 C4 121.8(3) . . ?
N5 C5 C6 114.5(2) . . ?
C4 C5 C6 123.6(3) . . ?
N6 C6 C5 113.2(2) . . ?
N6 C6 C7 123.4(3) . . ?
C5 C6 C7 123.4(3) . . ?
O1 C8 N7 125.4(3) . . ?
O1 C8 C9 118.7(2) . . ?
N7 C8 C9 115.9(2) . . ?
N8 C9 C10 121.7(3) . . ?
N8 C9 C8 116.3(2) . . ?
C10 C9 C8 122.0(2) . . ?
C11 C10 C9 119.2(3) . . ?
C10 C11 C12 119.0(3) . . ?
C13 C12 C11 119.1(3) . . ?
N8 C13 C12 122.8(3) . . ?
N1 C21 C22 121.4(3) . . ?
C23 C22 C21 119.6(3) . . ?
C22 C23 C24 119.4(3) . . ?
C25 C24 C23 119.2(3) . . ?
N1 C25 C24 121.1(3) . . ?
N1 C25 C26 114.7(2) . . ?
C24 C25 C26 124.2(3) . . ?
N2 C26 C27 125.8(2) . . ?
N2 C26 C25 111.8(2) . . ?
C27 C26 C25 122.3(2) . . ?
O2 C28 N3 125.2(2) . . ?
O2 C28 C29 119.0(2) . . ?
N3 C28 C29 115.7(2) . . ?
N4 C29 C30 123.1(2) . . ?
N4 C29 C28 115.8(2) . . ?
C30 C29 C28 121.2(2) . . ?
C29 C30 C31 118.4(3) . . ?
C32 C31 C30 118.8(3) . . ?
C31 C32 C33 119.5(3) . . ?
N4 C33 C32 122.3(3) . . ?

loop_
_geom_bond_atom_site_label_1
_geom_bond_atom_site_label_2
_geom_bond_distance
_geom_bond_site_symmetry_2
_geom_bond_publ_flag
Cu1 N2 1.943(2) . ?
Cu1 N8 1.994(2) . ?
Cu1 O2 1.9971(18) . ?
Cu1 N1 2.009(2) . ?
Cu1 O1 2.3305(18) . ?
Cu2 N6 1.923(2) . ?
Cu2 O1 2.017(2) . ?
Cu2 N5 2.019(2) . ?
Cu2 N3 2.026(2) 3_655 ?
Cu2 N4 2.172(2) 3_655 ?
O1 C8 1.295(3) . ?
O2 C28 1.263(3) . ?
O3 N9 1.253(3) . ?
O4 N9 1.234(3) . ?
O5 N9 1.245(3) . ?
O6 N10 1.221(4) . ?
O7 N10 1.226(4) . ?
O8 N10 1.203(4) . ?
N1 C21 1.342(4) . ?
N1 C25 1.360(4) . ?
N2 C26 1.281(3) . ?
N2 N3 1.386(3) . ?
N3 C28 1.344(3) . ?
N3 Cu2 2.026(2) 3_655 ?
N4 C33 1.333(4) . ?
N4 C29 1.346(3) . ?
N4 Cu2 2.172(2) 3_655 ?
N5 C1 1.332(4) . ?
N5 C5 1.359(4) . ?
N6 C6 1.296(4) . ?
N6 N7 1.377(4) . ?
N7 C8 1.316(3) . ?
N8 C13 1.338(4) . ?
N8 C9 1.356(3) . ?
C1 C2 1.380(5) . ?
C2 C3 1.373(5) . ?
C3 C4 1.374(6) . ?
C4 C5 1.379(4) . ?
C5 C6 1.465(5) . ?
C6 C7 1.490(4) . ?
C8 C9 1.479(4) . ?
C9 C10 1.383(4) . ?
C10 C11 1.377(5) . ?
C11 C12 1.378(4) . ?
C12 C13 1.372(4) . ?
C21 C22 1.386(5) . ?
C22 C23 1.367(5) . ?
C23 C24 1.385(4) . ?
C24 C25 1.381(4) . ?
C25 C26 1.493(4) . ?
C26 C27 1.480(4) . ?
C28 C29 1.486(3) . ?
C29 C30 1.379(4) . ?
C30 C31 1.384(4) . ?
C31 C32 1.375(4) . ?
C32 C33 1.384(4) . ?
